data_1519184
loop_
_publ_author_name
'Butler, Ian. R.'
'Coles, Simon J.'
'Hursthouse, Michael B.'

_publ_section_title
;
 C17H11BrFeMoO6
;
_journal_name_full 'Crystal Structure Report Archive'
_journal_page_first 766
_journal_year 1997
_chemical_formula_sum 'C17 H11 Br Fe Mo O6'
_chemical_formula_weight 542.96
_space_group_IT_number 14
_symmetry_cell_setting monoclinic
_symmetry_space_group_name_Hall '-P 2ybc'
_symmetry_space_group_name_H-M 'P 1 21/c 1'
_atom_sites_solution_hydrogens geom
_atom_sites_solution_primary direct
_atom_sites_solution_secondary difmap
_cell_angle_alpha 90.00
_cell_angle_beta 103.142(11)
_cell_angle_gamma 90.00
_cell_formula_units_Z 4
_cell_length_a 10.655(4)
_cell_length_b 12.3456(6)
_cell_length_c 14.319(2)
_cell_measurement_temperature 293(2)
_cell_volume 1834.2(7)
_computing_structure_refinement 'SHELXL-92 (Sheldrick, 1993)'
_computing_structure_solution 'SHELXS-86 (Sheldrick, 1990)'
_diffrn_ambient_temperature 293(2)
_diffrn_radiation_monochromator graphite
_diffrn_radiation_source 'fine-focus sealed tube'
_diffrn_radiation_type MoK\a
_diffrn_radiation_wavelength 0.71069
_diffrn_reflns_av_R_equivalents 0.0586
_diffrn_reflns_av_sigmaI/netI 0.0677
_diffrn_reflns_limit_h_max 12
_diffrn_reflns_limit_h_min -11
_diffrn_reflns_limit_k_max 13
_diffrn_reflns_limit_k_min -12
_diffrn_reflns_limit_l_max 14
_diffrn_reflns_limit_l_min -16
_diffrn_reflns_number 7104
_diffrn_reflns_theta_max 24.94
_diffrn_reflns_theta_min 1.96
_exptl_absorpt_coefficient_mu 3.683
_exptl_crystal_density_diffrn 1.966
_exptl_crystal_F_000 1056
_exptl_crystal_size_max 0.31
_exptl_crystal_size_mid 0.18
_exptl_crystal_size_min 0.11
_refine_diff_density_max 0.703
_refine_diff_density_min -1.265
_refine_diff_density_rms 0.132
_refine_ls_extinction_method none
_refine_ls_goodness_of_fit_all 0.912
_refine_ls_goodness_of_fit_obs 1.023
_refine_ls_matrix_type full
_refine_ls_number_parameters 236
_refine_ls_number_reflns 2646
_refine_ls_number_restraints 0
_refine_ls_restrained_S_all 1.063
_refine_ls_restrained_S_obs 1.023
_refine_ls_R_factor_all 0.0586
_refine_ls_R_factor_obs 0.0448
_refine_ls_structure_factor_coef Fsqd
_refine_ls_weighting_scheme 'calc w=1/[\s^2^(Fo^2^)+(0.0899P)^2^+0.0000P] where P=(Fo^2^+2Fc^2^)/3'
_refine_ls_wR_factor_all 0.1471
_refine_ls_wR_factor_obs 0.1230
_reflns_number_observed 2039
_reflns_number_total 2654
_reflns_observed_criterion >2sigma(I)
_cod_data_source_file eCrystal-766.cif
_cod_data_source_block s92
_cod_depositor_comments
;
Citation :
Butler, Ian. R. and Coles, Simon J. and Hursthouse, Michael B. (1997) 
University of Southampton, Crystal Structure Report Archive. 

More at:
http://ecrystals.chem.soton.ac.uk/766/

The following automatic conversions were performed:

'_symmetry_cell_setting' value 'Monoclinic' changed to 'monoclinic'
according to the built-in table from CIF Core dictionary named
'cif_core.dic' version 2.4.1 from 2010-06-29.

Automatic conversion script
Id: cif_fix_values 3105 2015-03-04 15:46:00Z robertas 
;
_cod_original_cell_volume 1834.1(7)
_cod_original_sg_symbol_H-M P2(1)/c
_cod_database_code 1519184

loop_
_symmetry_equiv_pos_as_xyz
'x, y, z'
'-x, y+1/2, -z+1/2'
'-x, -y, -z'
'x, -y-1/2, z-1/2'

loop_
_atom_site_aniso_label
_atom_site_aniso_U_11
_atom_site_aniso_U_22
_atom_site_aniso_U_33
_atom_site_aniso_U_23
_atom_site_aniso_U_13
_atom_site_aniso_U_12
Mo1 0.0308(3) 0.0268(4) 0.0282(3) -0.0005(2) 0.0050(2) -0.0012(3)
Br1 0.0680(7) 0.0965(8) 0.0628(7) 0.0161(5) 0.0096(5) 0.0256(5)
Fe1 0.0334(6) 0.0337(7) 0.0329(6) -0.0022(4) 0.0044(4) 0.0007(4)
O1 0.041(3) 0.026(3) 0.048(3) 0.010(2) 0.008(2) 0.001(2)
O2 0.054(3) 0.080(4) 0.040(3) 0.020(3) 0.007(3) -0.002(3)
O3 0.103(5) 0.053(4) 0.090(5) -0.012(4) 0.053(4) 0.019(4)
O4 0.055(4) 0.093(5) 0.070(4) 0.007(4) 0.006(3) -0.033(4)
O5 0.083(5) 0.086(5) 0.038(4) 0.017(3) -0.006(3) 0.009(4)
O6 0.089(5) 0.067(4) 0.067(4) -0.023(3) 0.026(3) 0.011(4)
C1 0.053(5) 0.057(6) 0.027(4) 0.002(3) 0.003(3) 0.001(4)
C2 0.064(6) 0.056(6) 0.051(5) -0.017(4) -0.006(4) -0.017(5)
C3 0.109(8) 0.039(5) 0.047(5) -0.013(4) 0.000(5) 0.012(6)
C4 0.072(6) 0.060(6) 0.044(5) -0.013(4) 0.009(4) 0.025(5)
C5 0.047(5) 0.075(6) 0.036(4) -0.007(4) 0.013(4) 0.002(4)
C6 0.046(4) 0.022(4) 0.036(4) -0.003(3) 0.003(3) 0.004(3)
C7 0.041(4) 0.039(5) 0.050(5) -0.002(4) 0.014(4) 0.011(4)
C8 0.030(4) 0.086(7) 0.048(5) -0.002(4) 0.012(3) 0.014(4)
C9 0.037(4) 0.056(5) 0.044(4) 0.010(4) 0.014(3) -0.005(4)
C10 0.038(4) 0.038(4) 0.028(4) -0.001(3) 0.011(3) -0.000(3)
C11 0.037(4) 0.033(4) 0.024(3) -0.001(3) 0.006(3) -0.000(3)
C12 0.048(4) 0.032(4) 0.054(5) 0.008(3) 0.009(4) 0.006(3)
C13 0.033(4) 0.038(4) 0.044(5) 0.003(3) 0.007(3) -0.003(3)
C14 0.057(5) 0.039(5) 0.043(5) 0.011(4) 0.009(4) 0.001(4)
C15 0.054(5) 0.046(5) 0.029(4) 0.001(3) 0.002(3) -0.009(4)
C16 0.050(5) 0.041(5) 0.056(6) 0.002(4) 0.016(4) -0.003(4)
C17 0.048(5) 0.041(5) 0.039(4) -0.004(4) 0.007(3) -0.002(4)

loop_
_atom_site_label
_atom_site_type_symbol
_atom_site_fract_x
_atom_site_fract_y
_atom_site_fract_z
_atom_site_U_iso_or_equiv
_atom_site_thermal_displace_type
_atom_site_occupancy
_atom_site_calc_flag
_atom_site_refinement_flags
_atom_site_disorder_group
Mo1 Mo 0.05233(5) 0.69154(5) 0.16456(4) 0.0289(2) Uani 1 d . .
Br1 Br 0.65855(10) 0.60836(9) 0.54439(7) 0.0766(4) Uani 1 d . .
Fe1 Fe 0.46754(9) 0.74458(8) 0.34828(7) 0.0338(3) Uani 1 d . .
O1 O 0.2534(4) 0.8837(4) 0.1538(3) 0.0385(12) Uani 1 d . .
O2 O 0.1376(5) 0.5854(5) 0.3702(4) 0.058(2) Uani 1 d . .
O3 O -0.0902(7) 0.8706(5) 0.2631(5) 0.077(2) Uani 1 d . .
O4 O -0.1997(6) 0.5518(5) 0.1496(4) 0.074(2) Uani 1 d . .
O5 O -0.0748(6) 0.7737(5) -0.0478(4) 0.072(2) Uani 1 d . .
O6 O 0.1738(6) 0.4990(5) 0.0667(4) 0.073(2) Uani 1 d . .
C1 C 0.5437(8) 0.7192(7) 0.4902(5) 0.047(2) Uani 1 d . .
C2 C 0.5771(9) 0.8242(7) 0.4630(6) 0.060(2) Uani 1 d . .
H2 H 0.6600(9) 0.8505(7) 0.4672(6) 0.072 Uiso 1 calc R .
C3 C 0.4633(11) 0.8799(7) 0.4291(6) 0.068(3) Uani 1 d . .
H3 H 0.4578(11) 0.9509(7) 0.4068(6) 0.081 Uiso 1 calc R .
C4 C 0.3585(9) 0.8150(7) 0.4330(6) 0.059(2) Uani 1 d . .
H4 H 0.2720(9) 0.8339(7) 0.4135(6) 0.071 Uiso 1 calc R .
C5 C 0.4081(8) 0.7144(7) 0.4724(5) 0.052(2) Uani 1 d . .
H5 H 0.3598(8) 0.6555(7) 0.4845(5) 0.063 Uiso 1 calc R .
C6 C 0.3988(7) 0.6288(5) 0.2477(5) 0.036(2) Uani 1 d . .
H6 H 0.3412(7) 0.5736(5) 0.2525(5) 0.043 Uiso 1 calc R .
C7 C 0.5338(7) 0.6219(6) 0.2767(5) 0.043(2) Uani 1 d . .
H7 H 0.5802(7) 0.5620(6) 0.3051(5) 0.051 Uiso 1 calc R .
C8 C 0.5858(7) 0.7185(7) 0.2559(6) 0.054(2) Uani 1 d . .
H8 H 0.6734(7) 0.7332(7) 0.2657(6) 0.065 Uiso 1 calc R .
C9 C 0.4852(7) 0.7920(6) 0.2174(5) 0.045(2) Uani 1 d . .
H9 H 0.4947(7) 0.8637(6) 0.2002(5) 0.054 Uiso 1 calc R .
C10 C 0.3647(6) 0.7343(6) 0.2100(4) 0.034(2) Uani 1 d . .
C11 C 0.2362(6) 0.7819(5) 0.1784(4) 0.031(2) Uani 1 d . .
C12 C 0.1459(7) 0.9550(6) 0.1183(6) 0.045(2) Uani 1 d . .
H12A H 0.1037(29) 0.9340(25) 0.0543(14) 0.067 Uiso 1 calc R .
H12B H 0.1765(9) 1.0281(8) 0.1177(34) 0.067 Uiso 1 calc R .
H12C H 0.0861(24) 0.9504(30) 0.1591(21) 0.067 Uiso 1 calc R .
C13 C 0.1125(6) 0.6255(6) 0.2978(5) 0.038(2) Uani 1 d . .
C14 C -0.0364(8) 0.8107(6) 0.2266(6) 0.046(2) Uani 1 d . .
C15 C -0.1105(8) 0.6033(6) 0.1527(5) 0.044(2) Uani 1 d . .
C16 C -0.0267(8) 0.7488(6) 0.0281(6) 0.049(2) Uani 1 d . .
C17 C 0.1327(7) 0.5689(6) 0.1025(5) 0.043(2) Uani 1 d . .

loop_
_atom_type_symbol
_atom_type_description
_atom_type_scat_dispersion_real
_atom_type_scat_dispersion_imag
_atom_type_scat_source
C C 0.0033 0.0016 'International Tables Vol C Tables 4.2.6.8 and 6.1.1.4'
H H 0.0000 0.0000 'International Tables Vol C Tables 4.2.6.8 and 6.1.1.4'
O O 0.0106 0.0060 'International Tables Vol C Tables 4.2.6.8 and 6.1.1.4'
Fe Fe 0.3463 0.8444 'International Tables Vol C Tables 4.2.6.8 and 6.1.1.4'
Br Br -0.2901 2.4595 'International Tables Vol C Tables 4.2.6.8 and 6.1.1.4'
Mo Mo -1.6832 0.6857 'International Tables Vol C Tables 4.2.6.8 and 6.1.1.4'

loop_
_geom_angle_atom_site_label_1
_geom_angle_atom_site_label_2
_geom_angle_atom_site_label_3
_geom_angle
_geom_angle_site_symmetry_1
_geom_angle_site_symmetry_3
C15 Mo1 C17 90.0(3) . .
C15 Mo1 C13 86.9(3) . .
C17 Mo1 C13 92.1(3) . .
C15 Mo1 C16 87.0(3) . .
C17 Mo1 C16 87.9(3) . .
C13 Mo1 C16 173.8(3) . .
C15 Mo1 C14 87.2(3) . .
C17 Mo1 C14 177.3(3) . .
C13 Mo1 C14 87.7(3) . .
C16 Mo1 C14 92.0(3) . .
C15 Mo1 C11 177.5(3) . .
C17 Mo1 C11 87.9(3) . .
C13 Mo1 C11 91.9(3) . .
C16 Mo1 C11 94.2(3) . .
C14 Mo1 C11 94.9(3) . .
C9 Fe1 C1 151.0(3) . .
C9 Fe1 C2 116.9(4) . .
C1 Fe1 C2 40.9(3) . .
C9 Fe1 C10 42.0(3) . .
C1 Fe1 C10 164.9(3) . .
C2 Fe1 C10 153.6(3) . .
C9 Fe1 C3 108.0(4) . .
C1 Fe1 C3 67.3(3) . .
C2 Fe1 C3 39.7(3) . .
C10 Fe1 C3 121.7(3) . .
C9 Fe1 C6 69.0(3) . .
C1 Fe1 C6 126.4(3) . .
C2 Fe1 C6 162.4(3) . .
C10 Fe1 C6 40.9(3) . .
C3 Fe1 C6 157.3(4) . .
C9 Fe1 C7 68.4(3) . .
C1 Fe1 C7 106.4(3) . .
C2 Fe1 C7 124.2(3) . .
C10 Fe1 C7 68.7(3) . .
C3 Fe1 C7 161.3(4) . .
C6 Fe1 C7 40.2(3) . .
C9 Fe1 C5 166.4(3) . .
C1 Fe1 C5 40.4(3) . .
C2 Fe1 C5 67.8(4) . .
C10 Fe1 C5 128.8(3) . .
C3 Fe1 C5 66.8(4) . .
C6 Fe1 C5 110.6(3) . .
C7 Fe1 C5 120.7(3) . .
C9 Fe1 C8 40.8(3) . .
C1 Fe1 C8 117.2(3) . .
C2 Fe1 C8 105.8(4) . .
C10 Fe1 C8 68.7(3) . .
C3 Fe1 C8 126.3(4) . .
C6 Fe1 C8 67.0(3) . .
C7 Fe1 C8 39.3(3) . .
C5 Fe1 C8 152.4(3) . .
C9 Fe1 C4 127.8(3) . .
C1 Fe1 C4 68.0(3) . .
C2 Fe1 C4 67.5(4) . .
C10 Fe1 C4 110.4(3) . .
C3 Fe1 C4 39.6(4) . .
C6 Fe1 C4 123.5(3) . .
C7 Fe1 C4 156.4(4) . .
C5 Fe1 C4 40.3(3) . .
C8 Fe1 C4 164.0(4) . .
C11 O1 C12 121.6(5) . .
C5 C1 C2 107.4(7) . .
C5 C1 Br1 126.0(6) . .
C2 C1 Br1 126.6(6) . .
C5 C1 Fe1 70.6(4) . .
C2 C1 Fe1 69.7(4) . .
Br1 C1 Fe1 126.8(4) . .
C3 C2 C1 107.2(8) . .
C3 C2 Fe1 70.2(5) . .
C1 C2 Fe1 69.4(4) . .
C2 C3 C4 110.4(8) . .
C2 C3 Fe1 70.2(5) . .
C4 C3 Fe1 70.8(5) . .
C3 C4 C5 107.0(8) . .
C3 C4 Fe1 69.6(5) . .
C5 C4 Fe1 69.8(4) . .
C1 C5 C4 108.0(8) . .
C1 C5 Fe1 69.1(4) . .
C4 C5 Fe1 69.9(5) . .
C7 C6 C10 108.8(6) . .
C7 C6 Fe1 69.9(4) . .
C10 C6 Fe1 69.3(4) . .
C8 C7 C6 108.6(7) . .
C8 C7 Fe1 70.6(4) . .
C6 C7 Fe1 69.9(4) . .
C7 C8 C9 109.5(7) . .
C7 C8 Fe1 70.1(5) . .
C9 C8 Fe1 68.2(4) . .
C8 C9 C10 107.0(7) . .
C8 C9 Fe1 71.0(4) . .
C10 C9 Fe1 69.9(4) . .
C6 C10 C9 106.0(6) . .
C6 C10 C11 128.6(6) . .
C9 C10 C11 125.1(6) . .
C6 C10 Fe1 69.7(4) . .
C9 C10 Fe1 68.1(4) . .
C11 C10 Fe1 122.3(5) . .
O1 C11 C10 106.6(6) . .
O1 C11 Mo1 128.5(5) . .
C10 C11 Mo1 124.7(5) . .
O2 C13 Mo1 175.1(6) . .
O3 C14 Mo1 175.0(7) . .
O4 C15 Mo1 177.1(6) . .
O5 C16 Mo1 175.2(7) . .
O6 C17 Mo1 177.8(7) . .

loop_
_geom_bond_atom_site_label_1
_geom_bond_atom_site_label_2
_geom_bond_distance
_geom_bond_site_symmetry_2
Mo1 C15 2.022(8) .
Mo1 C17 2.040(8) .
Mo1 C13 2.039(8) .
Mo1 C16 2.069(9) .
Mo1 C14 2.057(9) .
Mo1 C11 2.224(7) .
Br1 C1 1.882(8) .
Fe1 C9 2.012(7) .
Fe1 C1 2.033(7) .
Fe1 C2 2.038(8) .
Fe1 C10 2.037(6) .
Fe1 C3 2.038(8) .
Fe1 C6 2.043(7) .
Fe1 C7 2.043(7) .
Fe1 C5 2.052(8) .
Fe1 C8 2.049(8) .
Fe1 C4 2.054(8) .
O1 C11 1.329(8) .
O1 C12 1.442(8) .
O2 C13 1.126(8) .
O3 C14 1.133(9) .
O4 C15 1.137(8) .
O5 C16 1.133(9) .
O6 C17 1.140(9) .
C1 C5 1.409(11) .
C1 C2 1.422(11) .
C2 C3 1.383(12) .
C3 C4 1.386(13) .
C4 C5 1.416(11) .
C6 C7 1.405(10) .
C6 C10 1.426(9) .
C7 C8 1.375(11) .
C8 C9 1.417(10) .
C9 C10 1.451(10) .
C10 C11 1.463(9) .
